data_4512930
loop_
_publ_author_name
'Bae, Han Yong'
'Song, Choong Eui'

_publ_section_title
;
 Unprecedented Hydrophobic Amplification in Noncovalent Organocatalysis
 &#x201C;on Water&#x201D;: Hydrophobic Chiral Squaramide Catalyzed Michael
 Addition of Malonates to Nitroalkenes
;
_journal_issue 6
_journal_name_full 'ACS Catalysis'
_journal_page_first 3613
_journal_paper_doi 10.1021/acscatal.5b00685
_journal_volume 5
_journal_year 2015
_chemical_absolute_configuration ad
_chemical_formula_moiety 'C10 H17 N O3'
_chemical_formula_sum 'C10 H17 N O3'
_chemical_formula_weight 199.25
_chemical_name_systematic
; 
 ? 
;
_space_group_IT_number 19
_symmetry_cell_setting orthorhombic
_symmetry_space_group_name_Hall 'P 2ac 2ab'
_symmetry_space_group_name_H-M 'P 21 21 21'
_atom_sites_solution_hydrogens geom
_atom_sites_solution_primary direct
_atom_sites_solution_secondary difmap
_audit_creation_method SHELXTL
_cell_angle_alpha 90.00
_cell_angle_beta 90.00
_cell_angle_gamma 90.00
_cell_formula_units_Z 8
_cell_length_a 9.8502(8)
_cell_length_b 13.6853(11)
_cell_length_c 16.4912(13)
_cell_measurement_reflns_used 7313
_cell_measurement_temperature 200(2)
_cell_measurement_theta_max 28.27
_cell_measurement_theta_min 2.41
_cell_volume 2223.1(3)
_computing_cell_refinement 'Bruker SMART'
_computing_data_collection 'Bruker SMART'
_computing_data_reduction 'Bruker SAINT'
_computing_molecular_graphics 'Bruker SHELXTL'
_computing_publication_material 'Bruker SHELXTL'
_computing_structure_refinement 'Bruker SHELXTL'
_computing_structure_solution 'Bruker SHELXTL'
_diffrn_ambient_temperature 200(2)
_diffrn_measured_fraction_theta_full 1.000
_diffrn_measured_fraction_theta_max 1.000
_diffrn_measurement_device_type 'CCD area detector'
_diffrn_measurement_method 'phi and omega scans'
_diffrn_radiation_monochromator graphite
_diffrn_radiation_source 'fine-focus sealed tube'
_diffrn_radiation_type MoK\a
_diffrn_radiation_wavelength 0.71073
_diffrn_reflns_av_R_equivalents 0.0296
_diffrn_reflns_av_sigmaI/netI 0.0355
_diffrn_reflns_limit_h_max 13
_diffrn_reflns_limit_h_min -8
_diffrn_reflns_limit_k_max 18
_diffrn_reflns_limit_k_min -18
_diffrn_reflns_limit_l_max 22
_diffrn_reflns_limit_l_min -18
_diffrn_reflns_number 16461
_diffrn_reflns_theta_full 28.30
_diffrn_reflns_theta_max 28.30
_diffrn_reflns_theta_min 1.93
_exptl_absorpt_coefficient_mu 0.087
_exptl_absorpt_correction_type none
_exptl_crystal_colour Colorless
_exptl_crystal_density_diffrn 1.191
_exptl_crystal_density_method 'not measured'
_exptl_crystal_description Block
_exptl_crystal_F_000 864
_exptl_crystal_size_max 0.31
_exptl_crystal_size_mid 0.16
_exptl_crystal_size_min 0.06
_refine_diff_density_max 0.638
_refine_diff_density_min -0.245
_refine_diff_density_rms 0.048
_refine_ls_extinction_method none
_refine_ls_goodness_of_fit_ref 1.078
_refine_ls_hydrogen_treatment constr
_refine_ls_matrix_type full
_refine_ls_number_parameters 259
_refine_ls_number_reflns 5534
_refine_ls_number_restraints 0
_refine_ls_restrained_S_all 1.078
_refine_ls_R_factor_all 0.0985
_refine_ls_R_factor_gt 0.0635
_refine_ls_shift/su_max 0.000
_refine_ls_shift/su_mean 0.000
_refine_ls_structure_factor_coef Fsqd
_refine_ls_weighting_details 'calc w=1/[\s^2^(Fo^2^)+(0.0871P)^2^+0.8114P] where P=(Fo^2^+2Fc^2^)/3'
_refine_ls_weighting_scheme calc
_refine_ls_wR_factor_gt 0.1600
_refine_ls_wR_factor_ref 0.1974
_reflns_number_gt 3678
_reflns_number_total 5534
_reflns_threshold_expression >2sigma(I)
_cod_data_source_file cs5b00685_si_002.cif
_cod_data_source_block No1
_cod_depositor_comments
;
The following automatic conversions were performed:

'_symmetry_cell_setting' value 'Orthorhombic' changed to
'orthorhombic' according to
/usr/data/users/saulius/crontab/automatic-downloads/rss-feeds/ACS/lib/dictionaries/cif_core.dic
dictionary named 'cif_core.dic' version 2.4.2 from 2011-04-26.

Automatic conversion script
Id: cif_fix_values 3271 2015-04-21 07:52:19Z andrius 

 Adding full bibliography for 4512930.cif.
;
_cod_original_sg_symbol_H-M P2(1)2(1)2(1)
_cod_database_code 4512930

loop_
_symmetry_equiv_pos_as_xyz
'x, y, z'
'-x+1/2, -y, z+1/2'
'-x, y+1/2, -z+1/2'
'x+1/2, -y+1/2, -z'

loop_
_atom_site_label
_atom_site_type_symbol
_atom_site_fract_x
_atom_site_fract_y
_atom_site_fract_z
_atom_site_U_iso_or_equiv
_atom_site_adp_type
_atom_site_occupancy
_atom_site_symmetry_multiplicity
_atom_site_calc_flag
_atom_site_refinement_flags
C1 C 0.1874(3) 0.1510(2) 0.95469(18) 0.0465(7) Uani 1 1 d .
O1 O 0.2342(2) 0.09870(17) 1.00887(13) 0.0565(6) Uani 1 1 d .
N1 N 0.0564(3) 0.16237(19) 0.93615(17) 0.0528(6) Uani 1 1 d .
H1 H -0.0090 0.1302 0.9608 0.063 Uiso 1 1 calc R
C2 C 0.0312(3) 0.2323(2) 0.8720(2) 0.0530(7) Uani 1 1 d .
H2A H 0.0049 0.2967 0.8943 0.064 Uiso 1 1 calc R
H2B H -0.0409 0.2090 0.8350 0.064 Uiso 1 1 calc R
C3 C 0.1686(3) 0.2375(2) 0.82881(18) 0.0462(7) Uani 1 1 d .
H3 H 0.1727 0.1833 0.7882 0.055 Uiso 1 1 calc R
C4 C 0.2700(3) 0.2147(2) 0.89665(18) 0.0448(6) Uani 1 1 d .
H4 H 0.2944 0.2769 0.9249 0.054 Uiso 1 1 calc R
C5 C 0.3980(3) 0.1640(2) 0.87107(18) 0.0475(7) Uani 1 1 d .
O2 O 0.4091(3) 0.11443(19) 0.81157(15) 0.0654(7) Uani 1 1 d .
O3 O 0.4978(2) 0.1794(2) 0.92349(16) 0.0685(7) Uani 1 1 d .
C6 C 0.6247(4) 0.1307(4) 0.9069(3) 0.0900(14) Uani 1 1 d .
H6A H 0.6067 0.0646 0.8866 0.135 Uiso 1 1 calc R
H6B H 0.6782 0.1266 0.9569 0.135 Uiso 1 1 calc R
H6C H 0.6755 0.1677 0.8661 0.135 Uiso 1 1 calc R
C7 C 0.1962(3) 0.3332(2) 0.78486(19) 0.0508(7) Uani 1 1 d .
H7A H 0.2873 0.3293 0.7598 0.061 Uiso 1 1 calc R
H7B H 0.1987 0.3863 0.8255 0.061 Uiso 1 1 calc R
C8 C 0.0940(4) 0.3610(2) 0.71909(19) 0.0527(7) Uani 1 1 d .
H8 H 0.0028 0.3669 0.7452 0.063 Uiso 1 1 calc R
C9 C 0.0837(5) 0.2840(3) 0.6529(2) 0.0747(11) Uani 1 1 d .
H9A H 0.0159 0.3042 0.6128 0.112 Uiso 1 1 calc R
H9B H 0.0566 0.2215 0.6769 0.112 Uiso 1 1 calc R
H9C H 0.1721 0.2766 0.6263 0.112 Uiso 1 1 calc R
C10 C 0.1297(5) 0.4599(3) 0.6829(3) 0.0828(13) Uani 1 1 d .
H10A H 0.1343 0.5089 0.7262 0.124 Uiso 1 1 calc R
H10B H 0.0599 0.4789 0.6436 0.124 Uiso 1 1 calc R
H10C H 0.2178 0.4558 0.6556 0.124 Uiso 1 1 calc R
C11 C 0.9142(3) 0.9815(2) 0.06616(17) 0.0451(6) Uani 1 1 d .
O4 O 0.8664(2) 1.06024(15) 0.04149(14) 0.0542(5) Uani 1 1 d .
N2 N 1.0411(3) 0.9524(2) 0.06025(17) 0.0542(7) Uani 1 1 d .
H2 H 1.1044 0.9879 0.0368 0.065 Uiso 1 1 calc R
C12 C 1.0687(4) 0.8568(2) 0.0956(2) 0.0631(9) Uani 1 1 d .
H12A H 1.1121 0.8632 0.1495 0.076 Uiso 1 1 calc R
H12B H 1.1281 0.8174 0.0599 0.076 Uiso 1 1 calc R
C13 C 0.9293(4) 0.8119(2) 0.1026(2) 0.0601(9) Uani 1 1 d .
H13 H 0.9085 0.7765 0.0510 0.072 Uiso 1 1 calc R
C14 C 0.8353(4) 0.9009(2) 0.10899(18) 0.0517(7) Uani 1 1 d .
H14 H 0.8240 0.9187 0.1674 0.062 Uiso 1 1 calc R
C15 C 0.6975(4) 0.8926(2) 0.0704(2) 0.0562(8) Uani 1 1 d .
O5 O 0.6725(3) 0.8487(2) 0.00978(16) 0.0822(8) Uani 1 1 d .
O6 O 0.6056(3) 0.94613(19) 0.11070(16) 0.0683(7) Uani 1 1 d .
C16 C 0.4725(5) 0.9558(4) 0.0743(3) 0.0898(14) Uani 1 1 d .
H16A H 0.4799 0.9928 0.0236 0.135 Uiso 1 1 calc R
H16B H 0.4120 0.9904 0.1117 0.135 Uiso 1 1 calc R
H16C H 0.4354 0.8908 0.0629 0.135 Uiso 1 1 calc R
C17 C 0.9280(4) 0.7384(3) 0.1721(2) 0.0657(9) Uani 1 1 d .
H17A H 1.0035 0.6919 0.1630 0.079 Uiso 1 1 calc R
H17B H 0.9486 0.7743 0.2228 0.079 Uiso 1 1 calc R
C18 C 0.8019(4) 0.6799(3) 0.1863(2) 0.0645(9) Uani 1 1 d .
H18 H 0.7240 0.7258 0.1941 0.077 Uiso 1 1 calc R
C19 C 0.7697(5) 0.6124(3) 0.1161(2) 0.0749(11) Uani 1 1 d .
H19A H 0.8389 0.5611 0.1128 0.112 Uiso 1 1 calc R
H19B H 0.7689 0.6499 0.0654 0.112 Uiso 1 1 calc R
H19C H 0.6804 0.5825 0.1246 0.112 Uiso 1 1 calc R
C20 C 0.8202(6) 0.6190(3) 0.2643(2) 0.0897(15) Uani 1 1 d .
H20A H 0.7424 0.5752 0.2711 0.135 Uiso 1 1 calc R
H20B H 0.8263 0.6629 0.3111 0.135 Uiso 1 1 calc R
H20C H 0.9037 0.5804 0.2603 0.135 Uiso 1 1 calc R

loop_
_atom_site_aniso_label
_atom_site_aniso_U_11
_atom_site_aniso_U_22
_atom_site_aniso_U_33
_atom_site_aniso_U_23
_atom_site_aniso_U_13
_atom_site_aniso_U_12
C1 0.0546(17) 0.0388(13) 0.0460(15) -0.0004(12) 0.0073(14) 0.0000(13)
O1 0.0577(13) 0.0580(12) 0.0538(12) 0.0121(10) 0.0061(11) 0.0018(11)
N1 0.0509(15) 0.0501(14) 0.0573(15) 0.0097(12) 0.0083(12) -0.0009(12)
C2 0.0500(17) 0.0519(17) 0.0572(18) 0.0068(15) 0.0050(15) 0.0013(14)
C3 0.0457(16) 0.0467(15) 0.0461(15) -0.0021(12) 0.0014(13) -0.0043(13)
C4 0.0500(16) 0.0403(13) 0.0441(14) -0.0037(12) 0.0025(13) -0.0035(12)
C5 0.0521(17) 0.0432(14) 0.0474(15) 0.0038(12) 0.0050(14) -0.0023(13)
O2 0.0646(15) 0.0718(15) 0.0599(13) -0.0105(12) 0.0099(12) 0.0061(13)
O3 0.0519(13) 0.0861(18) 0.0675(15) -0.0070(14) -0.0082(12) 0.0109(13)
C6 0.055(2) 0.119(4) 0.095(3) 0.009(3) -0.007(2) 0.025(2)
C7 0.0549(18) 0.0478(15) 0.0496(16) 0.0053(13) -0.0003(14) -0.0042(14)
C8 0.0536(18) 0.0563(17) 0.0483(16) 0.0025(14) 0.0026(15) -0.0010(15)
C9 0.084(3) 0.085(3) 0.055(2) -0.0059(19) -0.005(2) 0.019(2)
C10 0.104(3) 0.069(2) 0.075(2) 0.029(2) -0.013(2) -0.010(2)
C11 0.0549(17) 0.0392(13) 0.0414(14) -0.0020(11) 0.0048(13) -0.0012(13)
O4 0.0513(12) 0.0428(11) 0.0686(13) 0.0048(10) 0.0099(11) 0.0048(10)
N2 0.0587(16) 0.0451(13) 0.0589(15) 0.0085(12) 0.0101(13) 0.0069(12)
C12 0.080(2) 0.0504(18) 0.0587(19) 0.0069(15) -0.0012(18) 0.0101(17)
C13 0.091(3) 0.0463(16) 0.0430(15) 0.0037(13) -0.0113(17) -0.0061(17)
C14 0.063(2) 0.0544(17) 0.0376(14) -0.0025(13) 0.0018(14) -0.0144(15)
C15 0.068(2) 0.0535(17) 0.0474(16) 0.0037(15) -0.0005(16) -0.0146(16)
O5 0.093(2) 0.095(2) 0.0580(14) -0.0138(14) -0.0139(15) -0.0252(17)
O6 0.0631(15) 0.0674(15) 0.0744(15) 0.0013(13) -0.0067(13) -0.0097(13)
C16 0.076(3) 0.086(3) 0.107(4) 0.018(3) -0.019(3) -0.009(2)
C17 0.083(3) 0.0579(19) 0.0559(19) 0.0087(16) -0.0135(19) -0.0074(19)
C18 0.077(2) 0.0603(19) 0.0567(19) 0.0064(16) -0.0009(18) -0.0058(18)
C19 0.101(3) 0.059(2) 0.065(2) -0.0048(18) -0.004(2) -0.019(2)
C20 0.149(5) 0.061(2) 0.059(2) 0.0141(18) 0.002(3) -0.012(3)

loop_
_atom_type_symbol
_atom_type_description
_atom_type_scat_dispersion_real
_atom_type_scat_dispersion_imag
_atom_type_scat_source
C C 0.0033 0.0016 'International Tables Vol C Tables 4.2.6.8 and 6.1.1.4'
H H 0.0000 0.0000 'International Tables Vol C Tables 4.2.6.8 and 6.1.1.4'
N N 0.0061 0.0033 'International Tables Vol C Tables 4.2.6.8 and 6.1.1.4'
O O 0.0106 0.0060 'International Tables Vol C Tables 4.2.6.8 and 6.1.1.4'

loop_
_geom_angle_atom_site_label_1
_geom_angle_atom_site_label_2
_geom_angle_atom_site_label_3
_geom_angle
O1 C1 N1 126.5(3)
O1 C1 C4 125.8(3)
N1 C1 C4 107.7(3)
C1 N1 C2 114.2(3)
C1 N1 H1 122.9
C2 N1 H1 122.9
N1 C2 C3 102.7(2)
N1 C2 H2A 111.2
C3 C2 H2A 111.2
N1 C2 H2B 111.2
C3 C2 H2B 111.2
H2A C2 H2B 109.1
C7 C3 C2 114.8(3)
C7 C3 C4 114.1(2)
C2 C3 C4 103.1(2)
C7 C3 H3 108.2
C2 C3 H3 108.2
C4 C3 H3 108.2
C5 C4 C1 111.1(2)
C5 C4 C3 115.9(2)
C1 C4 C3 103.1(2)
C5 C4 H4 108.8
C1 C4 H4 108.8
C3 C4 H4 108.8
O2 C5 O3 123.8(3)
O2 C5 C4 124.7(3)
O3 C5 C4 111.5(3)
C5 O3 C6 116.4(3)
O3 C6 H6A 109.5
O3 C6 H6B 109.5
H6A C6 H6B 109.5
O3 C6 H6C 109.5
H6A C6 H6C 109.5
H6B C6 H6C 109.5
C3 C7 C8 115.8(3)
C3 C7 H7A 108.3
C8 C7 H7A 108.3
C3 C7 H7B 108.3
C8 C7 H7B 108.3
H7A C7 H7B 107.4
C10 C8 C9 110.5(3)
C10 C8 C7 110.4(3)
C9 C8 C7 112.4(3)
C10 C8 H8 107.8
C9 C8 H8 107.8
C7 C8 H8 107.8
C8 C9 H9A 109.5
C8 C9 H9B 109.5
H9A C9 H9B 109.5
C8 C9 H9C 109.5
H9A C9 H9C 109.5
H9B C9 H9C 109.5
C8 C10 H10A 109.5
C8 C10 H10B 109.5
H10A C10 H10B 109.5
C8 C10 H10C 109.5
H10A C10 H10C 109.5
H10B C10 H10C 109.5
O4 C11 N2 126.7(3)
O4 C11 C14 125.8(3)
N2 C11 C14 107.5(3)
C11 N2 C12 114.8(3)
C11 N2 H2 122.6
C12 N2 H2 122.6
N2 C12 C13 103.1(3)
N2 C12 H12A 111.1
C13 C12 H12A 111.1
N2 C12 H12B 111.1
C13 C12 H12B 111.1
H12A C12 H12B 109.1
C12 C13 C17 109.5(3)
C12 C13 C14 103.3(3)
C17 C13 C14 117.9(3)
C12 C13 H13 108.6
C17 C13 H13 108.6
C14 C13 H13 108.6
C15 C14 C11 108.6(3)
C15 C14 C13 117.2(3)
C11 C14 C13 103.6(3)
C15 C14 H14 109.1
C11 C14 H14 109.1
C13 C14 H14 109.1
O5 C15 O6 123.5(4)
O5 C15 C14 125.4(4)
O6 C15 C14 111.0(3)
C15 O6 C16 117.1(3)
O6 C16 H16A 109.5
O6 C16 H16B 109.5
H16A C16 H16B 109.5
O6 C16 H16C 109.5
H16A C16 H16C 109.5
H16B C16 H16C 109.5
C18 C17 C13 118.4(3)
C18 C17 H17A 107.7
C13 C17 H17A 107.7
C18 C17 H17B 107.7
C13 C17 H17B 107.7
H17A C17 H17B 107.1
C17 C18 C19 112.4(3)
C17 C18 C20 108.7(3)
C19 C18 C20 109.4(3)
C17 C18 H18 108.8
C19 C18 H18 108.8
C20 C18 H18 108.8
C18 C19 H19A 109.5
C18 C19 H19B 109.5
H19A C19 H19B 109.5
C18 C19 H19C 109.5
H19A C19 H19C 109.5
H19B C19 H19C 109.5
C18 C20 H20A 109.5
C18 C20 H20B 109.5
H20A C20 H20B 109.5
C18 C20 H20C 109.5
H20A C20 H20C 109.5
H20B C20 H20C 109.5

loop_
_geom_bond_atom_site_label_1
_geom_bond_atom_site_label_2
_geom_bond_distance
C1 O1 1.234(4)
C1 N1 1.335(4)
C1 C4 1.529(4)
N1 C2 1.447(4)
N1 H1 0.8800
C2 C3 1.532(4)
C2 H2A 0.9900
C2 H2B 0.9900
C3 C7 1.521(4)
C3 C4 1.532(4)
C3 H3 1.0000
C4 C5 1.500(4)
C4 H4 1.0000
C5 O2 1.197(4)
C5 O3 1.326(4)
O3 C6 1.443(5)
C6 H6A 0.9800
C6 H6B 0.9800
C6 H6C 0.9800
C7 C8 1.528(4)
C7 H7A 0.9900
C7 H7B 0.9900
C8 C10 1.520(5)
C8 C9 1.522(5)
C8 H8 1.0000
C9 H9A 0.9800
C9 H9B 0.9800
C9 H9C 0.9800
C10 H10A 0.9800
C10 H10B 0.9800
C10 H10C 0.9800
C11 O4 1.245(4)
C11 N2 1.315(4)
C11 C14 1.524(4)
N2 C12 1.458(4)
N2 H2 0.8800
C12 C13 1.510(6)
C12 H12A 0.9900
C12 H12B 0.9900
C13 C17 1.525(5)
C13 C14 1.534(5)
C13 H13 1.0000
C14 C15 1.503(5)
C14 H14 1.0000
C15 O5 1.192(4)
C15 O6 1.341(4)
O6 C16 1.449(5)
C16 H16A 0.9800
C16 H16B 0.9800
C16 H16C 0.9800
C17 C18 1.496(5)
C17 H17A 0.9900
C17 H17B 0.9900
C18 C19 1.515(5)
C18 C20 1.544(5)
C18 H18 1.0000
C19 H19A 0.9800
C19 H19B 0.9800
C19 H19C 0.9800
C20 H20A 0.9800
C20 H20B 0.9800
C20 H20C 0.9800

loop_
_geom_torsion_atom_site_label_1
_geom_torsion_atom_site_label_2
_geom_torsion_atom_site_label_3
_geom_torsion_atom_site_label_4
_geom_torsion
O1 C1 N1 C2 177.1(3)
C4 C1 N1 C2 -2.8(4)
C1 N1 C2 C3 20.7(3)
N1 C2 C3 C7 -153.8(3)
N1 C2 C3 C4 -29.1(3)
O1 C1 C4 C5 38.9(4)
N1 C1 C4 C5 -141.2(3)
O1 C1 C4 C3 163.7(3)
N1 C1 C4 C3 -16.4(3)
C7 C3 C4 C5 -85.6(3)
C2 C3 C4 C5 149.3(3)
C7 C3 C4 C1 152.9(2)
C2 C3 C4 C1 27.7(3)
C1 C4 C5 O2 92.6(4)
C3 C4 C5 O2 -24.6(4)
C1 C4 C5 O3 -86.4(3)
C3 C4 C5 O3 156.4(3)
O2 C5 O3 C6 -1.5(5)
C4 C5 O3 C6 177.5(3)
C2 C3 C7 C8 -58.8(4)
C4 C3 C7 C8 -177.5(3)
C3 C7 C8 C10 177.4(3)
C3 C7 C8 C9 -58.7(4)
O4 C11 N2 C12 179.2(3)
C14 C11 N2 C12 -0.8(4)
C11 N2 C12 C13 17.8(4)
N2 C12 C13 C17 -152.7(3)
N2 C12 C13 C14 -26.2(3)
O4 C11 C14 C15 38.4(4)
N2 C11 C14 C15 -141.6(3)
O4 C11 C14 C13 163.7(3)
N2 C11 C14 C13 -16.3(3)
C12 C13 C14 C15 145.6(3)
C17 C13 C14 C15 -93.5(4)
C12 C13 C14 C11 26.1(3)
C17 C13 C14 C11 147.0(3)
C11 C14 C15 O5 82.3(4)
C13 C14 C15 O5 -34.5(5)
C11 C14 C15 O6 -94.2(3)
C13 C14 C15 O6 149.0(3)
O5 C15 O6 C16 -4.7(5)
C14 C15 O6 C16 171.9(3)
C12 C13 C17 C18 -175.9(3)
C14 C13 C17 C18 66.5(4)
C13 C17 C18 C19 64.4(5)
C13 C17 C18 C20 -174.4(3)
